data_7060013
loop_
_publ_author_name
'Heidari, Leila'
'Ghassemzadeh, Mitra'
'Fenske, Dieter'
'Fuhr, Olaf'
'Saeidifar, Maryam'
'Mohsenzadeh, Farshid'

_publ_section_title
;
 Unprecedented palladium(ii) complex containing dipodal 1,3,4-thiadiazole
 derivatives: synthesis, structure, and biological and thermal
 investigations
;
_journal_issue 39
_journal_name_full 'New Journal of Chemistry'
_journal_page_first 16769
_journal_page_last 16775
_journal_paper_doi 10.1039/D0NJ02918A
_journal_volume 44
_journal_year 2020
_chemical_formula_moiety 'C12 H12 Cl2 N6 Pd S4, C3 H7 N O'
_chemical_formula_sum 'C15 H19 Cl2 N7 O Pd S4'
_chemical_formula_weight 618.91
_space_group_crystal_system monoclinic
_space_group_IT_number 14
_space_group_name_Hall '-P 2ybc'
_space_group_name_H-M_alt 'P 1 21/c 1'
_atom_sites_solution_hydrogens difmap
_atom_sites_solution_primary dual
_audit_creation_date 2019-01-09
_audit_creation_method
;
Olex2 1.2
(compiled 2018.05.29 svn.r3508 for OlexSys, GUI svn.r5506)
;
_audit_update_record
;
2020-05-28 deposited with the CCDC.	2020-09-03 downloaded from the CCDC.
;
_cell_angle_alpha 90
_cell_angle_beta 96.0630(10)
_cell_angle_gamma 90
_cell_formula_units_Z 4
_cell_length_a 8.13860(10)
_cell_length_b 23.0128(4)
_cell_length_c 12.3047(2)
_cell_measurement_reflns_used 30375
_cell_measurement_temperature 180.15
_cell_measurement_theta_max 64.58
_cell_measurement_theta_min 3.14
_cell_volume 2291.68(6)
_computing_molecular_graphics 'Olex2 (Dolomanov et al., 2009)'
_computing_publication_material 'Olex2 (Dolomanov et al., 2009)'
_computing_structure_refinement 'ShelXL (Sheldrick, 2015)'
_computing_structure_solution 'ShelXT (Sheldrick, 2015)'
_diffrn_ambient_temperature 180.15
_diffrn_detector 'Eiger R 4M'
_diffrn_detector_area_resol_mean 13.33
_diffrn_detector_type DECTRIS
_diffrn_measured_fraction_theta_full 0.989
_diffrn_measured_fraction_theta_max 0.984
_diffrn_measurement_device 'Eulerian 4-circle diffractometer'
_diffrn_measurement_device_type 'STOE STADIVARI'
_diffrn_measurement_method 'rotation method, \w scans'
_diffrn_radiation_collimation '1.2 0.6 mm diameter'
_diffrn_radiation_monochromator 'Graded multilayer mirror'
_diffrn_radiation_polarisn_norm 0
_diffrn_radiation_probe x-ray
_diffrn_radiation_type GaK\a
_diffrn_radiation_wavelength 1.34143
_diffrn_reflns_av_R_equivalents 0.0173
_diffrn_reflns_av_unetI/netI 0.0119
_diffrn_reflns_Laue_measured_fraction_full 0.989
_diffrn_reflns_Laue_measured_fraction_max 0.984
_diffrn_reflns_limit_h_max 10
_diffrn_reflns_limit_h_min -10
_diffrn_reflns_limit_k_max 30
_diffrn_reflns_limit_k_min -30
_diffrn_reflns_limit_l_max 8
_diffrn_reflns_limit_l_min -16
_diffrn_reflns_number 23896
_diffrn_reflns_point_group_measured_fraction_full 0.989
_diffrn_reflns_point_group_measured_fraction_max 0.984
_diffrn_reflns_theta_full 53.597
_diffrn_reflns_theta_max 62.498
_diffrn_reflns_theta_min 3.342
_diffrn_source 'Metaljet D2'
_diffrn_source_current 2.860
_diffrn_source_power 0.200
_diffrn_source_target Ga
_diffrn_source_type 'Metaljet D2'
_diffrn_source_voltage 70
_exptl_absorpt_coefficient_mu 8.184
_exptl_absorpt_correction_T_max 0.0690
_exptl_absorpt_correction_T_min 0.0229
_exptl_absorpt_correction_type multi-scan
_exptl_absorpt_process_details
;
STOE LANA, absorption correction by scaling of reflection intensities.
J. Koziskova, F. Hahn, J. Richter, J. Kozisek, "Comparison of different
absorption corrections on the model structure of tetrakis(\m~2~-acetato)-
diaqua-di-copper(II)", Acta Chimica Slovaca, vol. 9, no. 2, 2016, pp. 136 - 140.
Afterwards a spherical absorption correction was performed within STOE LANA.
;
_exptl_crystal_colour colourless
_exptl_crystal_colour_primary colourless
_exptl_crystal_density_diffrn 1.794
_exptl_crystal_description needle
_exptl_crystal_F_000 1240
_exptl_crystal_size_max 0.24
_exptl_crystal_size_mid 0.05
_exptl_crystal_size_min 0.04
_refine_diff_density_max 0.799
_refine_diff_density_min -1.028
_refine_diff_density_rms 0.078
_refine_ls_extinction_method none
_refine_ls_goodness_of_fit_ref 1.024
_refine_ls_hydrogen_treatment refall
_refine_ls_matrix_type full
_refine_ls_number_parameters 347
_refine_ls_number_reflns 5473
_refine_ls_number_restraints 0
_refine_ls_restrained_S_all 1.024
_refine_ls_R_factor_all 0.0301
_refine_ls_R_factor_gt 0.0279
_refine_ls_shift/su_max 0.002
_refine_ls_shift/su_mean 0.000
_refine_ls_structure_factor_coef Fsqd
_refine_ls_weighting_details 'w=1/[\s^2^(Fo^2^)+(0.0476P)^2^+1.8570P] where P=(Fo^2^+2Fc^2^)/3'
_refine_ls_weighting_scheme calc
_refine_ls_wR_factor_gt 0.0756
_refine_ls_wR_factor_ref 0.0770
_reflns_Friedel_coverage 0.000
_reflns_number_gt 5062
_reflns_number_total 5473
_reflns_threshold_expression 'I > 2\s(I)'
_cod_data_source_file d0nj02918a2.cif
_cod_data_source_block pd76
_cod_depositor_comments 'Adding full bibliography for 7060013.cif.'
_cod_database_code 7060013
_shelx_shelxl_version_number 2018/3
_shelx_space_group_comment
;
The symmetry employed for this shelxl refinement is uniquely defined
by the following loop, which should always be used as a source of
symmetry information in preference to the above space-group names.
They are only intended as comments.
;
_shelx_estimated_absorpt_t_max 0.735
_shelx_estimated_absorpt_t_min 0.244
_olex2_refinement_description
;
;
_olex2_submission_special_instructions 'No special instructions were received'

loop_
_space_group_symop_operation_xyz
'x, y, z'
'-x, y+1/2, -z+1/2'
'-x, -y, -z'
'x, -y-1/2, z-1/2'

loop_
_atom_site_label
_atom_site_type_symbol
_atom_site_fract_x
_atom_site_fract_y
_atom_site_fract_z
_atom_site_U_iso_or_equiv
_atom_site_adp_type
_atom_site_occupancy
_atom_site_site_symmetry_order
_atom_site_calc_flag
_atom_site_refinement_flags_posn
_atom_site_refinement_flags_adp
_atom_site_refinement_flags_occupancy
_atom_site_disorder_assembly
_atom_site_disorder_group
Pd1 Pd 0.32099(2) 0.35092(2) 0.45431(2) 0.02802(6) Uani 1 1 d . . . . .
Cl1 Cl 0.35313(8) 0.43072(3) 0.56452(5) 0.04201(14) Uani 1 1 d . . . . .
Cl2 Cl 0.07012(7) 0.38436(3) 0.37484(5) 0.04010(13) Uani 1 1 d . . . . .
S1 S 0.86452(7) 0.31675(3) 0.54129(5) 0.03749(13) Uani 1 1 d . . . . .
S2 S 0.82605(8) 0.22336(3) 0.70877(5) 0.03796(13) Uani 1 1 d . . . . .
S3 S 0.17617(8) 0.11488(3) 0.38956(6) 0.04029(14) Uani 1 1 d . . . . .
S4 S 0.26038(8) 0.20143(3) 0.21479(5) 0.03655(13) Uani 1 1 d . . . . .
N1 N 0.6871(3) 0.39039(10) 0.4046(2) 0.0401(5) Uani 1 1 d . . . . .
H1A H 0.601(5) 0.4018(15) 0.366(3) 0.048(9) Uiso 1 1 d . . . . .
H1B H 0.779(4) 0.4028(14) 0.390(2) 0.041(8) Uiso 1 1 d . . . . .
N2 N 0.5511(2) 0.32450(9) 0.51003(17) 0.0323(4) Uani 1 1 d . . . . .
N3 N 0.5802(2) 0.28092(9) 0.58629(16) 0.0336(4) Uani 1 1 d . . . . .
N4 N 0.2515(2) 0.22763(8) 0.41692(17) 0.0347(4) Uani 1 1 d . . . . .
N5 N 0.2910(2) 0.27787(8) 0.36419(17) 0.0323(4) Uani 1 1 d . . . . .
N6 N 0.3415(3) 0.31399(10) 0.1921(2) 0.0396(5) Uani 1 1 d . . . . .
H6A H 0.360(4) 0.3462(15) 0.216(3) 0.044(9) Uiso 1 1 d . . . . .
H6B H 0.356(5) 0.3028(18) 0.130(3) 0.065(12) Uiso 1 1 d . . . . .
C1 C 0.6859(3) 0.34776(10) 0.4767(2) 0.0328(5) Uani 1 1 d . . . . .
C2 C 0.7380(3) 0.27318(10) 0.61178(19) 0.0335(5) Uani 1 1 d . . . . .
C3 C 0.9175(3) 0.17355(12) 0.6146(2) 0.0398(5) Uani 1 1 d . . . . .
H3A H 0.978(4) 0.1483(14) 0.667(3) 0.045(9) Uiso 1 1 d . . . . .
H3B H 0.992(4) 0.1966(15) 0.569(3) 0.051(9) Uiso 1 1 d . . . . .
C4 C 0.7848(3) 0.14333(10) 0.5421(2) 0.0362(5) Uani 1 1 d . . . . .
C5 C 0.6845(3) 0.10281(11) 0.5869(2) 0.0388(5) Uani 1 1 d . . . . .
H5 H 0.700(4) 0.0942(15) 0.657(3) 0.047(9) Uiso 1 1 d . . . . .
C6 C 0.5501(3) 0.07879(11) 0.5245(2) 0.0383(5) Uani 1 1 d . . . . .
H6 H 0.482(4) 0.0553(15) 0.551(2) 0.039(8) Uiso 1 1 d . . . . .
C7 C 0.5128(3) 0.09476(10) 0.4156(2) 0.0373(5) Uani 1 1 d . . . . .
C8 C 0.6166(3) 0.13323(12) 0.3693(2) 0.0413(5) Uani 1 1 d . . . . .
H8 H 0.599(5) 0.1464(14) 0.297(3) 0.051(10) Uiso 1 1 d . . . . .
C9 C 0.7508(3) 0.15758(12) 0.4321(2) 0.0408(5) Uani 1 1 d . . . . .
H9 H 0.818(4) 0.1857(14) 0.403(3) 0.041(8) Uiso 1 1 d . . . . .
C10 C 0.3562(4) 0.07350(11) 0.3531(2) 0.0404(5) Uani 1 1 d . . . . .
H10A H 0.328(4) 0.0343(15) 0.372(2) 0.042(8) Uiso 1 1 d . . . . .
H10B H 0.360(4) 0.0778(14) 0.280(3) 0.045(8) Uiso 1 1 d . . . . .
C11 C 0.2305(3) 0.18447(10) 0.3495(2) 0.0341(5) Uani 1 1 d . . . . .
C12 C 0.3034(3) 0.27201(10) 0.2584(2) 0.0323(4) Uani 1 1 d . . . . .
O1 O 0.4243(2) 0.43533(8) 0.25720(15) 0.0416(4) Uani 1 1 d . . . . .
N7 N 0.2198(3) 0.50291(9) 0.25612(18) 0.0402(5) Uani 1 1 d . . . . .
C13 C 0.3541(3) 0.47563(11) 0.2999(2) 0.0384(5) Uani 1 1 d . . . . .
H13 H 0.390(4) 0.4905(14) 0.373(2) 0.040(8) Uiso 1 1 d . . . . .
C14 C 0.1388(6) 0.54580(18) 0.3193(3) 0.0655(10) Uani 1 1 d . . . . .
H14A H 0.039(6) 0.528(2) 0.328(4) 0.076(14) Uiso 1 1 d . . . . .
H14B H 0.196(6) 0.554(2) 0.378(4) 0.079(14) Uiso 1 1 d . . . . .
H14C H 0.133(5) 0.585(2) 0.283(3) 0.075(12) Uiso 1 1 d . . . . .
C15 C 0.1374(4) 0.48656(15) 0.1505(3) 0.0487(7) Uani 1 1 d . . . . .
H15A H 0.143(5) 0.519(2) 0.097(4) 0.080(13) Uiso 1 1 d . . . . .
H15B H 0.190(5) 0.4554(18) 0.120(3) 0.063(11) Uiso 1 1 d . . . . .
H15C H 0.036(6) 0.480(2) 0.161(4) 0.083(14) Uiso 1 1 d . . . . .

loop_
_atom_site_aniso_label
_atom_site_aniso_U_11
_atom_site_aniso_U_22
_atom_site_aniso_U_33
_atom_site_aniso_U_23
_atom_site_aniso_U_13
_atom_site_aniso_U_12
Pd1 0.02362(9) 0.02645(9) 0.03366(10) 0.00021(6) 0.00152(6) 0.00032(5)
Cl1 0.0527(3) 0.0325(3) 0.0399(3) -0.0053(2) 0.0011(2) -0.0010(2)
Cl2 0.0256(2) 0.0429(3) 0.0511(3) 0.0059(2) 0.0007(2) 0.0017(2)
S1 0.0252(3) 0.0379(3) 0.0485(3) 0.0102(2) 0.0002(2) 0.0032(2)
S2 0.0398(3) 0.0349(3) 0.0377(3) 0.0053(2) -0.0028(2) 0.0032(2)
S3 0.0377(3) 0.0312(3) 0.0520(4) -0.0006(2) 0.0050(3) -0.0060(2)
S4 0.0385(3) 0.0318(3) 0.0390(3) -0.0049(2) 0.0027(2) -0.0013(2)
N1 0.0247(10) 0.0434(12) 0.0518(13) 0.0152(10) 0.0017(9) 0.0027(8)
N2 0.0240(8) 0.0335(10) 0.0388(10) 0.0041(8) 0.0012(7) 0.0029(7)
N3 0.0310(9) 0.0328(10) 0.0367(10) 0.0033(8) 0.0024(8) 0.0025(7)
N4 0.0338(10) 0.0282(9) 0.0419(11) 0.0005(8) 0.0035(8) -0.0020(7)
N5 0.0322(9) 0.0268(9) 0.0377(10) -0.0021(7) 0.0019(7) -0.0010(7)
N6 0.0448(12) 0.0322(11) 0.0422(12) -0.0006(9) 0.0068(9) -0.0002(9)
C1 0.0252(10) 0.0332(11) 0.0394(12) 0.0026(9) 0.0005(9) 0.0020(8)
C2 0.0335(11) 0.0303(11) 0.0363(11) -0.0002(9) 0.0012(9) 0.0020(9)
C3 0.0324(12) 0.0383(13) 0.0476(14) 0.0039(11) -0.0017(10) 0.0076(10)
C4 0.0334(12) 0.0331(12) 0.0421(13) 0.0013(9) 0.0033(10) 0.0094(9)
C5 0.0456(14) 0.0339(12) 0.0365(13) 0.0031(10) 0.0018(10) 0.0035(10)
C6 0.0440(13) 0.0294(11) 0.0416(13) 0.0010(9) 0.0055(10) -0.0006(10)
C7 0.0420(13) 0.0289(11) 0.0405(13) -0.0032(9) 0.0021(10) 0.0072(9)
C8 0.0437(14) 0.0440(14) 0.0363(13) 0.0028(10) 0.0049(10) 0.0078(11)
C9 0.0355(13) 0.0419(13) 0.0451(14) 0.0083(11) 0.0052(10) 0.0056(10)
C10 0.0502(15) 0.0292(12) 0.0404(14) -0.0033(10) -0.0009(11) 0.0028(10)
C11 0.0290(11) 0.0319(11) 0.0413(12) -0.0010(9) 0.0031(9) -0.0014(8)
C12 0.0264(10) 0.0300(11) 0.0398(12) -0.0017(9) 0.0004(8) 0.0019(8)
O1 0.0368(9) 0.0425(10) 0.0450(10) 0.0030(8) 0.0025(7) 0.0043(7)
N7 0.0464(12) 0.0299(10) 0.0431(11) -0.0011(8) -0.0010(9) 0.0016(9)
C13 0.0420(13) 0.0323(12) 0.0394(13) 0.0034(9) -0.0030(10) -0.0052(10)
C14 0.085(3) 0.053(2) 0.057(2) -0.0071(16) -0.0005(19) 0.0257(19)
C15 0.0438(15) 0.0497(16) 0.0502(16) -0.0032(13) -0.0067(12) 0.0058(13)

loop_
_atom_type_symbol
_atom_type_description
_atom_type_scat_dispersion_real
_atom_type_scat_dispersion_imag
_atom_type_scat_source
C C 0.0148 0.0070 'International Tables Vol C Tables 4.2.6.8 and 6.1.1.4'
H H 0.0000 0.0000 'International Tables Vol C Tables 4.2.6.8 and 6.1.1.4'
Cl Cl 0.3281 0.5435 'International Tables Vol C Tables 4.2.6.8 and 6.1.1.4'
N N 0.0241 0.0134 'International Tables Vol C Tables 4.2.6.8 and 6.1.1.4'
O O 0.0412 0.0250 'International Tables Vol C Tables 4.2.6.8 and 6.1.1.4'
Pd Pd 0.0665 3.1314 'International Tables Vol C Tables 4.2.6.8 and 6.1.1.4'
S S 0.2925 0.4295 'International Tables Vol C Tables 4.2.6.8 and 6.1.1.4'

loop_
_geom_angle_atom_site_label_1
_geom_angle_atom_site_label_2
_geom_angle_atom_site_label_3
_geom_angle
_geom_angle_site_symmetry_1
_geom_angle_site_symmetry_3
_geom_angle_publ_flag
Cl1 Pd1 Cl2 91.39(2) . . ?
N2 Pd1 Cl1 89.80(6) . . ?
N2 Pd1 Cl2 174.06(6) . . ?
N5 Pd1 Cl1 176.91(6) . . ?
N5 Pd1 Cl2 89.69(6) . . ?
N5 Pd1 N2 89.42(8) . . ?
C2 S1 C1 87.34(11) . . ?
C2 S2 C3 98.18(12) . . ?
C11 S3 C10 100.01(12) . . ?
C12 S4 C11 87.67(12) . . ?
N3 N2 Pd1 122.54(14) . . ?
C1 N2 Pd1 122.83(16) . . ?
C1 N2 N3 114.63(18) . . ?
C2 N3 N2 111.03(19) . . ?
C11 N4 N5 111.3(2) . . ?
N4 N5 Pd1 117.45(15) . . ?
C12 N5 Pd1 127.53(16) . . ?
C12 N5 N4 115.02(19) . . ?
N1 C1 S1 123.13(19) . . ?
N1 C1 N2 124.9(2) . . ?
N2 C1 S1 111.93(17) . . ?
S1 C2 S2 119.80(14) . . ?
N3 C2 S1 115.03(18) . . ?
N3 C2 S2 125.17(19) . . ?
C4 C3 S2 110.46(17) . . ?
C5 C4 C3 119.4(2) . . ?
C5 C4 C9 118.6(3) . . ?
C9 C4 C3 121.8(2) . . ?
C6 C5 C4 120.7(2) . . ?
C5 C6 C7 120.6(2) . . ?
C6 C7 C10 119.6(2) . . ?
C8 C7 C6 118.9(2) . . ?
C8 C7 C10 121.3(2) . . ?
C7 C8 C9 120.4(3) . . ?
C8 C9 C4 120.7(3) . . ?
C7 C10 S3 111.20(18) . . ?
S4 C11 S3 122.54(14) . . ?
N4 C11 S3 122.93(19) . . ?
N4 C11 S4 114.52(18) . . ?
N5 C12 S4 111.46(17) . . ?
N6 C12 S4 123.1(2) . . ?
N6 C12 N5 125.4(2) . . ?
C13 N7 C14 120.3(3) . . ?
C13 N7 C15 121.7(2) . . ?
C15 N7 C14 117.5(3) . . ?
O1 C13 N7 125.6(2) . . ?

loop_
_geom_bond_atom_site_label_1
_geom_bond_atom_site_label_2
_geom_bond_distance
_geom_bond_site_symmetry_2
_geom_bond_publ_flag
Pd1 Cl1 2.2814(6) . ?
Pd1 Cl2 2.3012(6) . ?
Pd1 N2 2.0186(18) . ?
Pd1 N5 2.0147(19) . ?
S1 C1 1.735(2) . ?
S1 C2 1.734(3) . ?
S2 C2 1.753(2) . ?
S2 C3 1.842(3) . ?
S3 C10 1.842(3) . ?
S3 C11 1.746(2) . ?
S4 C11 1.745(3) . ?
S4 C12 1.735(2) . ?
N1 C1 1.323(3) . ?
N2 N3 1.377(3) . ?
N2 C1 1.324(3) . ?
N3 C2 1.301(3) . ?
N4 N5 1.380(3) . ?
N4 C11 1.293(3) . ?
N5 C12 1.323(3) . ?
N6 C12 1.322(3) . ?
C3 C4 1.498(4) . ?
C4 C5 1.391(4) . ?
C4 C9 1.391(4) . ?
C5 C6 1.383(4) . ?
C6 C7 1.392(4) . ?
C7 C8 1.387(4) . ?
C7 C10 1.499(4) . ?
C8 C9 1.388(4) . ?
O1 C13 1.235(3) . ?
N7 C13 1.324(3) . ?
N7 C14 1.457(4) . ?
N7 C15 1.447(4) . ?
